data_9005355
loop_
_publ_author_name
'Lucchesi, S.'
'Amoriello, M.'
'Della Giusta, A.'

_publ_section_title
;
 Crystal chemistry of spinels from xenoliths of the
 Alban Hills volcanic region
 Sample: SP263b
;
_journal_name_full 'European Journal of Mineralogy'
_journal_page_first 473
_journal_page_last 482
_journal_volume 10
_journal_year 1998
_chemical_compound_source 'xenoliths of the Alban Hills, Italy volcanic region'
_chemical_formula_sum 'Al1.896 Fe0.214 Mg0.875 Mn0.01 O4 Zn0.004'
_chemical_name_mineral Spinel
_space_group_IT_number 227
_symmetry_space_group_name_Hall '-F 4vw 2vw 3'
_symmetry_space_group_name_H-M 'F d -3 m :2'
_cell_angle_alpha 90
_cell_angle_beta 90
_cell_angle_gamma 90
_cell_length_a 8.1093
_cell_length_b 8.1093
_cell_length_c 8.1093
_cell_formula_units_Z 8
_cell_volume 533.274
_database_code_amcsd 0006740
_exptl_crystal_density_diffrn 3.716
_cod_original_sg_symbol_H-M 'F d 3 m'
_cod_original_formula_sum 'Mg.875 Fe.214 Zn.004 Mn.01 Al1.896 O4'
_cod_database_code 9005355

loop_
_space_group_symop_operation_xyz
x,y,z
x,1/2+y,1/2+z
1/2+x,y,1/2+z
1/2+x,1/2+y,z
3/4+z,1/2-x,1/4+y
3/4+z,-x,3/4+y
1/4+z,1/2-x,3/4+y
1/4+z,-x,1/4+y
3/4-y,1/2+z,1/4-x
3/4-y,+z,3/4-x
1/4-y,1/2+z,3/4-x
1/4-y,+z,1/4-x
3/4+x,1/2-y,1/4+z
3/4+x,-y,3/4+z
1/4+x,1/2-y,3/4+z
1/4+x,-y,1/4+z
3/4-z,1/2+x,1/4-y
3/4-z,+x,3/4-y
1/4-z,1/2+x,3/4-y
1/4-z,+x,1/4-y
3/4+y,1/2-z,1/4+x
3/4+y,-z,3/4+x
1/4+y,1/2-z,3/4+x
1/4+y,-z,1/4+x
3/4-x,1/2+y,1/4-z
3/4-x,+y,3/4-z
1/4-x,1/2+y,3/4-z
1/4-x,+y,1/4-z
1/2+x,3/4-z,1/4-y
1/2+x,1/4-z,3/4-y
+x,3/4-z,3/4-y
+x,1/4-z,1/4-y
1/2-z,3/4+y,1/4+x
1/2-z,1/4+y,3/4+x
-z,3/4+y,3/4+x
-z,1/4+y,1/4+x
1/2+y,3/4-x,1/4-z
1/2+y,1/4-x,3/4-z
+y,3/4-x,3/4-z
+y,1/4-x,1/4-z
1/2-x,3/4+z,1/4+y
1/2-x,1/4+z,3/4+y
-x,3/4+z,3/4+y
-x,1/4+z,1/4+y
1/2+z,3/4-y,1/4-x
1/2+z,1/4-y,3/4-x
+z,3/4-y,3/4-x
+z,1/4-y,1/4-x
1/2-y,3/4+x,1/4+z
1/2-y,1/4+x,3/4+z
-y,3/4+x,3/4+z
-y,1/4+x,1/4+z
x,1/2+z,1/2+y
x,+z,+y
1/2+x,1/2+z,+y
1/2+x,+z,1/2+y
-z,1/2-y,1/2-x
-z,-y,-x
1/2-z,1/2-y,-x
1/2-z,-y,1/2-x
y,1/2+x,1/2+z
y,+x,+z
1/2+y,1/2+x,+z
1/2+y,+x,1/2+z
-x,1/2-z,1/2-y
-x,-z,-y
1/2-x,1/2-z,-y
1/2-x,-z,1/2-y
z,1/2+y,1/2+x
z,+y,+x
1/2+z,1/2+y,+x
1/2+z,+y,1/2+x
-y,1/2-x,1/2-z
-y,-x,-z
1/2-y,1/2-x,-z
1/2-y,-x,1/2-z
3/4+z,1/4+x,1/2-y
3/4+z,3/4+x,-y
1/4+z,1/4+x,-y
1/4+z,3/4+x,1/2-y
3/4-y,1/4-z,1/2+x
3/4-y,3/4-z,+x
1/4-y,1/4-z,+x
1/4-y,3/4-z,1/2+x
3/4+x,1/4+y,1/2-z
3/4+x,3/4+y,-z
1/4+x,1/4+y,-z
1/4+x,3/4+y,1/2-z
3/4-z,1/4-x,1/2+y
3/4-z,3/4-x,+y
1/4-z,1/4-x,+y
1/4-z,3/4-x,1/2+y
3/4+y,1/4+z,1/2-x
3/4+y,3/4+z,-x
1/4+y,1/4+z,-x
1/4+y,3/4+z,1/2-x
3/4-x,1/4-y,1/2+z
3/4-x,3/4-y,+z
1/4-x,1/4-y,+z
1/4-x,3/4-y,1/2+z
-z,3/4+x,3/4+y
-z,1/4+x,1/4+y
1/2-z,3/4+x,1/4+y
1/2-z,1/4+x,3/4+y
y,3/4-z,3/4-x
y,1/4-z,1/4-x
1/2+y,3/4-z,1/4-x
1/2+y,1/4-z,3/4-x
-x,3/4+y,3/4+z
-x,1/4+y,1/4+z
1/2-x,3/4+y,1/4+z
1/2-x,1/4+y,3/4+z
z,3/4-x,3/4-y
z,1/4-x,1/4-y
1/2+z,3/4-x,1/4-y
1/2+z,1/4-x,3/4-y
-y,3/4+z,3/4+x
-y,1/4+z,1/4+x
1/2-y,3/4+z,1/4+x
1/2-y,1/4+z,3/4+x
x,3/4-y,3/4-z
x,1/4-y,1/4-z
1/2+x,3/4-y,1/4-z
1/2+x,1/4-y,3/4-z
1/4-x,1/2+z,3/4-y
1/4-x,+z,1/4-y
3/4-x,1/2+z,1/4-y
3/4-x,+z,3/4-y
1/4+z,1/2-y,3/4+x
1/4+z,-y,1/4+x
3/4+z,1/2-y,1/4+x
3/4+z,-y,3/4+x
1/4-y,1/2+x,3/4-z
1/4-y,+x,1/4-z
3/4-y,1/2+x,1/4-z
3/4-y,+x,3/4-z
1/4+x,1/2-z,3/4+y
1/4+x,-z,1/4+y
3/4+x,1/2-z,1/4+y
3/4+x,-z,3/4+y
1/4-z,1/2+y,3/4-x
1/4-z,+y,1/4-x
3/4-z,1/2+y,1/4-x
3/4-z,+y,3/4-x
1/4+y,1/2-x,3/4+z
1/4+y,-x,1/4+z
3/4+y,1/2-x,1/4+z
3/4+y,-x,3/4+z
3/4-x,3/4-z,y
3/4-x,1/4-z,1/2+y
1/4-x,3/4-z,1/2+y
1/4-x,1/4-z,y
3/4+z,3/4+y,-x
3/4+z,1/4+y,1/2-x
1/4+z,3/4+y,1/2-x
1/4+z,1/4+y,-x
3/4-y,3/4-x,z
3/4-y,1/4-x,1/2+z
1/4-y,3/4-x,1/2+z
1/4-y,1/4-x,z
3/4+x,3/4+z,-y
3/4+x,1/4+z,1/2-y
1/4+x,3/4+z,1/2-y
1/4+x,1/4+z,-y
3/4-z,3/4-y,x
3/4-z,1/4-y,1/2+x
1/4-z,3/4-y,1/2+x
1/4-z,1/4-y,x
3/4+y,3/4+x,-z
3/4+y,1/4+x,1/2-z
1/4+y,3/4+x,1/2-z
1/4+y,1/4+x,-z
-z,-x,-y
-z,1/2-x,1/2-y
1/2-z,-x,1/2-y
1/2-z,1/2-x,-y
y,z,x
y,1/2+z,1/2+x
1/2+y,z,1/2+x
1/2+y,1/2+z,x
-x,-y,-z
-x,1/2-y,1/2-z
1/2-x,-y,1/2-z
1/2-x,1/2-y,-z
z,x,y
z,1/2+x,1/2+y
1/2+z,x,1/2+y
1/2+z,1/2+x,y
-y,-z,-x
-y,1/2-z,1/2-x
1/2-y,-z,1/2-x
1/2-y,1/2-z,-x

loop_
_atom_site_label
_atom_site_fract_x
_atom_site_fract_y
_atom_site_fract_z
_atom_site_occupancy
_atom_site_U_iso_or_equiv
MgT 0.12500 0.12500 0.12500 0.62130 0.00570
FeT 0.12500 0.12500 0.12500 0.16300 0.00570
ZnT 0.12500 0.12500 0.12500 0.00390 0.00570
MnT 0.12500 0.12500 0.12500 0.00990 0.00570
AlT 0.12500 0.12500 0.12500 0.20120 0.00570
SiT 0.12500 0.12500 0.12500 0.00050 0.00570
MgM 0.50000 0.50000 0.50000 0.12660 0.00430
FeM 0.50000 0.50000 0.50000 0.02530 0.00430
AlM 0.50000 0.50000 0.50000 0.84720 0.00430
CrM 0.50000 0.50000 0.50000 0.00030 0.00430
TiM 0.50000 0.50000 0.50000 0.00020 0.00430
O 0.26204 0.26204 0.26204 1.00000 0.00850

loop_
_cod_related_entry_id
_cod_related_entry_database
_cod_related_entry_code
1 AMCSD 0006740
